data_2230753
loop_
_publ_author_name
'Zhu, Hualing'
'Wang, Zhan'
'Ren, Junjie'
'Zhang, Miao'
'Xu, Wei'

_publ_section_title
;
 1,5-Dimethyl-4-(1-methyl-3-oxo-3-phenylprop-1-enylamino)-2-phenyl-1<i>H</i>-pyrazol-3(2<i>H</i>)-one
;
_journal_coeditor_code JH2294
_journal_issue 7
_journal_name_full 'Acta Crystallographica Section E'
_journal_page_first o1640
_journal_paper_doi 10.1107/S1600536811021945
_journal_volume 67
_journal_year 2011
_chemical_formula_iupac 'C21 H21 N3 O2'
_chemical_formula_moiety 'C21 H21 N3 O2'
_chemical_formula_sum 'C21 H21 N3 O2'
_chemical_formula_weight 347.41
_chemical_name_systematic
;
1,5-Dimethyl-4-(1-methyl-3-oxo-3-phenylprop-1-enylamino)-2-phenyl-1<i>H</i>-
pyrazol-3(2<i>H</i>)-one
;
_space_group_IT_number 14
_symmetry_cell_setting monoclinic
_symmetry_space_group_name_Hall '-P 2ybc'
_symmetry_space_group_name_H-M 'P 1 21/c 1'
_atom_sites_solution_hydrogens geom
_atom_sites_solution_primary direct
_atom_sites_solution_secondary difmap
_audit_creation_method SHELXL-97
_cell_angle_alpha 90.00
_cell_angle_beta 104.361(2)
_cell_angle_gamma 90.00
_cell_formula_units_Z 4
_cell_length_a 9.9418(12)
_cell_length_b 18.456(3)
_cell_length_c 10.1151(14)
_cell_measurement_reflns_used 6064
_cell_measurement_temperature 113(2)
_cell_measurement_theta_max 28.2
_cell_measurement_theta_min 2.1
_cell_volume 1798.0(4)
_computing_cell_refinement 'CrystalClear (Rigaku, 2001)'
_computing_data_collection 'CrystalClear (Rigaku, 2001)'
_computing_data_reduction 'CrystalClear (Rigaku, 2001)'
_computing_molecular_graphics 'SHELXTL (Sheldrick, 2008)'
_computing_publication_material 'CrystalStructure (Rigaku, 2001)'
_computing_structure_refinement 'SHELXL97 (Sheldrick, 2008)'
_computing_structure_solution 'SHELXS97 (Sheldrick, 2008)'
_diffrn_ambient_temperature 113(2)
_diffrn_detector_area_resol_mean 14.22
_diffrn_measured_fraction_theta_full 1.000
_diffrn_measured_fraction_theta_max 1.000
_diffrn_measurement_device_type 'Rigaku Saturn724 CCD'
_diffrn_measurement_method '\w and \f scans'
_diffrn_radiation_monochromator multilayer
_diffrn_radiation_source 'rotating anode'
_diffrn_radiation_type MoK\a
_diffrn_radiation_wavelength 0.71073
_diffrn_reflns_av_R_equivalents 0.0611
_diffrn_reflns_av_sigmaI/netI 0.0465
_diffrn_reflns_limit_h_max 11
_diffrn_reflns_limit_h_min -11
_diffrn_reflns_limit_k_max 21
_diffrn_reflns_limit_k_min -21
_diffrn_reflns_limit_l_max 12
_diffrn_reflns_limit_l_min -12
_diffrn_reflns_number 18576
_diffrn_reflns_theta_full 25.01
_diffrn_reflns_theta_max 25.01
_diffrn_reflns_theta_min 2.11
_diffrn_standards_decay_% 0
_diffrn_standards_interval_count 0
_diffrn_standards_interval_time 0
_diffrn_standards_number 0
_exptl_absorpt_coefficient_mu 0.084
_exptl_absorpt_correction_T_max 0.9883
_exptl_absorpt_correction_T_min 0.9834
_exptl_absorpt_correction_type multi-scan
_exptl_absorpt_process_details '(CrystalClear; Rigaku, 2001)'
_exptl_crystal_colour Colorless
_exptl_crystal_density_diffrn 1.283
_exptl_crystal_density_method 'not measured'
_exptl_crystal_description Prism
_exptl_crystal_F_000 736
_exptl_crystal_size_max 0.20
_exptl_crystal_size_mid 0.18
_exptl_crystal_size_min 0.14
_refine_diff_density_max 0.201
_refine_diff_density_min -0.243
_refine_ls_extinction_method none
_refine_ls_goodness_of_fit_ref 1.113
_refine_ls_hydrogen_treatment mixed
_refine_ls_matrix_type full
_refine_ls_number_parameters 242
_refine_ls_number_reflns 3160
_refine_ls_number_restraints 1
_refine_ls_restrained_S_all 1.113
_refine_ls_R_factor_all 0.0783
_refine_ls_R_factor_gt 0.0694
_refine_ls_shift/su_max 0.000
_refine_ls_shift/su_mean 0.000
_refine_ls_structure_factor_coef Fsqd
_refine_ls_weighting_details 'calc w=1/[\s^2^(Fo^2^)+(0.0849P)^2^+1.0899P] where P=(Fo^2^+2Fc^2^)/3'
_refine_ls_weighting_scheme calc
_refine_ls_wR_factor_gt 0.1728
_refine_ls_wR_factor_ref 0.1804
_reflns_number_gt 2910
_reflns_number_total 3160
_reflns_threshold_expression >2sigma(I)
_cod_data_source_file jh2294.cif
_cod_data_source_block I
_cod_original_sg_symbol_H-M P2(1)/c
_cod_database_code 2230753
_cod_database_fobs_code 2230753

loop_
_symmetry_equiv_pos_as_xyz
'x, y, z'
'-x, y+1/2, -z+1/2'
'-x, -y, -z'
'x, -y-1/2, z-1/2'

loop_
_atom_site_type_symbol
_atom_site_label
_atom_site_fract_x
_atom_site_fract_y
_atom_site_fract_z
_atom_site_U_iso_or_equiv
_atom_site_adp_type
_atom_site_calc_flag
_atom_site_refinement_flags
_atom_site_occupancy
_atom_site_symmetry_multiplicity
_atom_site_disorder_assembly
_atom_site_disorder_group
O O1 0.72095(18) 1.08766(10) 0.41989(19) 0.0284(5) Uani d . 1 1 . .
O O2 0.83461(19) 0.93727(10) 0.00431(19) 0.0291(5) Uani d . 1 1 . .
N N1 0.4862(2) 1.05874(11) 0.3514(2) 0.0249(5) Uani d . 1 1 . .
N N2 0.4038(2) 1.01384(12) 0.2496(2) 0.0263(5) Uani d . 1 1 . .
N N3 0.7420(2) 0.96481(12) 0.2169(2) 0.0268(5) Uani d D 1 1 . .
C C1 0.4275(3) 1.12584(14) 0.3815(3) 0.0248(6) Uani d . 1 1 . .
C C2 0.4802(3) 1.15799(15) 0.5078(3) 0.0287(6) Uani d . 1 1 . .
H H2 0.5552 1.1362 0.5722 0.034 Uiso calc R 1 1 . .
C C3 0.4225(3) 1.22220(16) 0.5392(3) 0.0337(7) Uani d . 1 1 . .
H H3A 0.4590 1.2448 0.6250 0.040 Uiso calc R 1 1 . .
C C4 0.3118(3) 1.25348(15) 0.4457(3) 0.0352(7) Uani d . 1 1 . .
H H4 0.2719 1.2972 0.4679 0.042 Uiso calc R 1 1 . .
C C5 0.2596(3) 1.22104(15) 0.3202(3) 0.0336(7) Uani d . 1 1 . .
H H5 0.1835 1.2426 0.2565 0.040 Uiso calc R 1 1 . .
C C6 0.3173(3) 1.15733(14) 0.2864(3) 0.0278(6) Uani d . 1 1 . .
H H6 0.2822 1.1355 0.1996 0.033 Uiso calc R 1 1 . .
C C7 0.6269(3) 1.04979(14) 0.3528(3) 0.0250(6) Uani d . 1 1 . .
C C8 0.6267(3) 0.99043(14) 0.2596(3) 0.0258(6) Uani d . 1 1 . .
C C9 0.4928(3) 0.97008(14) 0.2037(3) 0.0272(6) Uani d . 1 1 . .
C C10 0.4406(3) 0.91013(15) 0.1055(3) 0.0344(7) Uani d . 1 1 . .
H H10A 0.4021 0.8716 0.1517 0.052 Uiso calc R 1 1 . .
H H10B 0.5174 0.8907 0.0713 0.052 Uiso calc R 1 1 . .
H H10C 0.3681 0.9287 0.0289 0.052 Uiso calc R 1 1 . .
C C11 0.2724(3) 0.98719(15) 0.2733(3) 0.0284(6) Uani d . 1 1 . .
H H11A 0.2200 0.9615 0.1919 0.043 Uiso calc R 1 1 . .
H H11B 0.2176 1.0282 0.2923 0.043 Uiso calc R 1 1 . .
H H11C 0.2920 0.9540 0.3514 0.043 Uiso calc R 1 1 . .
C C12 0.8539(3) 0.92975(14) 0.2913(3) 0.0251(6) Uani d . 1 1 . .
C C13 0.8703(3) 0.92201(16) 0.4421(3) 0.0329(7) Uani d . 1 1 . .
H H13A 0.8720 0.9701 0.4834 0.049 Uiso calc R 1 1 . .
H H13B 0.9573 0.8967 0.4827 0.049 Uiso calc R 1 1 . .
H H13C 0.7921 0.8942 0.4586 0.049 Uiso calc R 1 1 . .
C C14 0.9500(3) 0.90044(14) 0.2283(3) 0.0260(6) Uani d . 1 1 . .
H H14 1.0305 0.8779 0.2833 0.031 Uiso calc R 1 1 . .
C C15 0.9329(3) 0.90276(13) 0.0845(3) 0.0241(6) Uani d . 1 1 . .
C C16 1.0308(3) 0.86266(13) 0.0208(3) 0.0231(6) Uani d . 1 1 . .
C C17 1.0587(3) 0.88942(14) -0.0988(3) 0.0276(6) Uani d . 1 1 . .
H H17 1.0171 0.9334 -0.1373 0.033 Uiso calc R 1 1 . .
C C18 1.1466(3) 0.85217(15) -0.1615(3) 0.0307(6) Uani d . 1 1 . .
H H18 1.1660 0.8708 -0.2423 0.037 Uiso calc R 1 1 . .
C C19 1.2063(3) 0.78773(15) -0.1065(3) 0.0315(7) Uani d . 1 1 . .
H H19 1.2671 0.7625 -0.1495 0.038 Uiso calc R 1 1 . .
C C20 1.1783(3) 0.75975(15) 0.0104(3) 0.0340(7) Uani d . 1 1 . .
H H20 1.2187 0.7151 0.0470 0.041 Uiso calc R 1 1 . .
C C21 1.0911(3) 0.79702(15) 0.0743(3) 0.0302(6) Uani d . 1 1 . .
H H21 1.0720 0.7779 0.1549 0.036 Uiso calc R 1 1 . .
H H3 0.739(3) 0.9643(18) 0.1269(13) 0.046(9) Uiso d D 1 1 . .

loop_
_atom_site_aniso_label
_atom_site_aniso_U_11
_atom_site_aniso_U_22
_atom_site_aniso_U_33
_atom_site_aniso_U_12
_atom_site_aniso_U_13
_atom_site_aniso_U_23
O1 0.0287(10) 0.0262(10) 0.0321(11) -0.0030(8) 0.0107(8) -0.0034(8)
O2 0.0313(10) 0.0288(10) 0.0290(10) 0.0064(8) 0.0107(8) 0.0013(8)
N1 0.0244(11) 0.0230(11) 0.0274(12) 0.0019(9) 0.0068(9) -0.0039(9)
N2 0.0253(11) 0.0255(12) 0.0288(12) 0.0008(9) 0.0078(9) -0.0028(9)
N3 0.0276(12) 0.0285(12) 0.0265(12) 0.0038(10) 0.0105(10) 0.0011(10)
C1 0.0270(14) 0.0192(13) 0.0326(15) 0.0021(10) 0.0158(12) 0.0006(11)
C2 0.0259(14) 0.0302(15) 0.0309(15) 0.0011(11) 0.0087(12) -0.0048(12)
C3 0.0321(15) 0.0335(16) 0.0380(17) -0.0029(12) 0.0136(13) -0.0089(13)
C4 0.0361(17) 0.0240(14) 0.0487(19) 0.0034(12) 0.0167(14) -0.0051(13)
C5 0.0345(16) 0.0280(15) 0.0411(17) 0.0083(12) 0.0146(13) 0.0072(13)
C6 0.0318(15) 0.0261(14) 0.0276(14) 0.0019(11) 0.0113(12) 0.0021(11)
C7 0.0261(14) 0.0251(14) 0.0269(14) 0.0021(11) 0.0123(11) 0.0038(11)
C8 0.0320(15) 0.0248(14) 0.0233(14) 0.0019(11) 0.0123(12) 0.0020(11)
C9 0.0322(15) 0.0243(14) 0.0258(14) 0.0045(11) 0.0084(12) 0.0010(11)
C10 0.0371(16) 0.0311(16) 0.0349(16) -0.0001(12) 0.0085(13) -0.0100(13)
C11 0.0237(14) 0.0307(15) 0.0317(15) -0.0005(11) 0.0086(11) 0.0029(12)
C12 0.0269(14) 0.0210(13) 0.0292(14) -0.0009(11) 0.0102(11) -0.0022(11)
C13 0.0348(16) 0.0391(16) 0.0267(15) 0.0043(13) 0.0112(13) 0.0003(12)
C14 0.0247(14) 0.0277(14) 0.0260(14) 0.0011(11) 0.0068(11) 0.0030(11)
C15 0.0237(13) 0.0198(13) 0.0304(14) -0.0016(10) 0.0095(11) -0.0011(11)
C16 0.0222(13) 0.0220(13) 0.0249(14) 0.0005(10) 0.0053(10) -0.0022(10)
C17 0.0272(14) 0.0243(14) 0.0306(15) -0.0014(11) 0.0058(11) -0.0007(11)
C18 0.0285(15) 0.0377(16) 0.0282(15) -0.0047(12) 0.0116(12) -0.0060(12)
C19 0.0275(15) 0.0324(15) 0.0352(16) 0.0028(12) 0.0089(12) -0.0087(13)
C20 0.0344(16) 0.0284(15) 0.0404(17) 0.0090(12) 0.0117(13) 0.0008(13)
C21 0.0350(15) 0.0258(14) 0.0326(15) 0.0028(12) 0.0135(12) 0.0031(12)

loop_
_atom_type_symbol
_atom_type_description
_atom_type_scat_dispersion_real
_atom_type_scat_dispersion_imag
_atom_type_scat_source
C C 0.0033 0.0016 'International Tables Vol C Tables 4.2.6.8 and 6.1.1.4'
H H 0.0000 0.0000 'International Tables Vol C Tables 4.2.6.8 and 6.1.1.4'
N N 0.0061 0.0033 'International Tables Vol C Tables 4.2.6.8 and 6.1.1.4'
O O 0.0106 0.0060 'International Tables Vol C Tables 4.2.6.8 and 6.1.1.4'

loop_
_geom_angle_atom_site_label_1
_geom_angle_atom_site_label_2
_geom_angle_atom_site_label_3
_geom_angle_site_symmetry_1
_geom_angle_site_symmetry_3
_geom_angle
_geom_angle_publ_flag
C7 N1 N2 . . 109.5(2) ?
C7 N1 C1 . . 123.8(2) ?
N2 N1 C1 . . 117.9(2) ?
C9 N2 N1 . . 106.7(2) ?
C9 N2 C11 . . 122.4(2) ?
N1 N2 C11 . . 117.1(2) ?
C12 N3 C8 . . 128.0(2) ?
C12 N3 H3 . . 112(2) ?
C8 N3 H3 . . 119(2) ?
C2 C1 C6 . . 120.7(2) ?
C2 C1 N1 . . 119.0(2) ?
C6 C1 N1 . . 120.3(2) ?
C1 C2 C3 . . 119.6(3) ?
C1 C2 H2 . . 120.2 ?
C3 C2 H2 . . 120.2 ?
C4 C3 C2 . . 120.2(3) ?
C4 C3 H3A . . 119.9 ?
C2 C3 H3A . . 119.9 ?
C5 C4 C3 . . 120.0(3) ?
C5 C4 H4 . . 120.0 ?
C3 C4 H4 . . 120.0 ?
C4 C5 C6 . . 120.6(3) ?
C4 C5 H5 . . 119.7 ?
C6 C5 H5 . . 119.7 ?
C5 C6 C1 . . 119.0(3) ?
C5 C6 H6 . . 120.5 ?
C1 C6 H6 . . 120.5 ?
O1 C7 N1 . . 124.0(2) ?
O1 C7 C8 . . 132.0(2) ?
N1 C7 C8 . . 104.0(2) ?
C9 C8 N3 . . 124.6(2) ?
C9 C8 C7 . . 108.8(2) ?
N3 C8 C7 . . 126.0(2) ?
N2 C9 C8 . . 110.2(2) ?
N2 C9 C10 . . 121.3(2) ?
C8 C9 C10 . . 128.5(2) ?
C9 C10 H10A . . 109.5 ?
C9 C10 H10B . . 109.5 ?
H10A C10 H10B . . 109.5 ?
C9 C10 H10C . . 109.5 ?
H10A C10 H10C . . 109.5 ?
H10B C10 H10C . . 109.5 ?
N2 C11 H11A . . 109.5 ?
N2 C11 H11B . . 109.5 ?
H11A C11 H11B . . 109.5 ?
N2 C11 H11C . . 109.5 ?
H11A C11 H11C . . 109.5 ?
H11B C11 H11C . . 109.5 ?
N3 C12 C14 . . 120.0(2) ?
N3 C12 C13 . . 118.8(2) ?
C14 C12 C13 . . 121.2(2) ?
C12 C13 H13A . . 109.5 ?
C12 C13 H13B . . 109.5 ?
H13A C13 H13B . . 109.5 ?
C12 C13 H13C . . 109.5 ?
H13A C13 H13C . . 109.5 ?
H13B C13 H13C . . 109.5 ?
C12 C14 C15 . . 122.6(2) ?
C12 C14 H14 . . 118.7 ?
C15 C14 H14 . . 118.7 ?
O2 C15 C14 . . 122.9(2) ?
O2 C15 C16 . . 116.9(2) ?
C14 C15 C16 . . 120.1(2) ?
C17 C16 C21 . . 118.9(2) ?
C17 C16 C15 . . 119.3(2) ?
C21 C16 C15 . . 121.7(2) ?
C18 C17 C16 . . 120.3(3) ?
C18 C17 H17 . . 119.8 ?
C16 C17 H17 . . 119.8 ?
C19 C18 C17 . . 120.0(3) ?
C19 C18 H18 . . 120.0 ?
C17 C18 H18 . . 120.0 ?
C20 C19 C18 . . 120.6(3) ?
C20 C19 H19 . . 119.7 ?
C18 C19 H19 . . 119.7 ?
C19 C20 C21 . . 119.7(3) ?
C19 C20 H20 . . 120.1 ?
C21 C20 H20 . . 120.1 ?
C20 C21 C16 . . 120.5(3) ?
C20 C21 H21 . . 119.8 ?
C16 C21 H21 . . 119.8 ?

loop_
_geom_bond_atom_site_label_1
_geom_bond_atom_site_label_2
_geom_bond_site_symmetry_2
_geom_bond_distance
_geom_bond_publ_flag
O1 C7 . 1.228(3) ?
O2 C15 . 1.275(3) ?
N1 C7 . 1.405(3) ?
N1 N2 . 1.414(3) ?
N1 C1 . 1.434(3) ?
N2 C9 . 1.362(3) ?
N2 C11 . 1.470(3) ?
N3 C12 . 1.344(3) ?
N3 C8 . 1.404(3) ?
N3 H3 . 0.903(10) ?
C1 C2 . 1.387(4) ?
C1 C6 . 1.394(4) ?
C2 C3 . 1.387(4) ?
C2 H2 . 0.9500 ?
C3 C4 . 1.387(4) ?
C3 H3A . 0.9500 ?
C4 C5 . 1.384(4) ?
C4 H4 . 0.9500 ?
C5 C6 . 1.388(4) ?
C5 H5 . 0.9500 ?
C6 H6 . 0.9500 ?
C7 C8 . 1.445(4) ?
C8 C9 . 1.364(4) ?
C9 C10 . 1.492(4) ?
C10 H10A . 0.9800 ?
C10 H10B . 0.9800 ?
C10 H10C . 0.9800 ?
C11 H11A . 0.9800 ?
C11 H11B . 0.9800 ?
C11 H11C . 0.9800 ?
C12 C14 . 1.383(4) ?
C12 C13 . 1.500(4) ?
C13 H13A . 0.9800 ?
C13 H13B . 0.9800 ?
C13 H13C . 0.9800 ?
C14 C15 . 1.423(4) ?
C14 H14 . 0.9500 ?
C15 C16 . 1.490(3) ?
C16 C17 . 1.397(4) ?
C16 C21 . 1.399(4) ?
C17 C18 . 1.383(4) ?
C17 H17 . 0.9500 ?
C18 C19 . 1.383(4) ?
C18 H18 . 0.9500 ?
C19 C20 . 1.380(4) ?
C19 H19 . 0.9500 ?
C20 C21 . 1.386(4) ?
C20 H20 . 0.9500 ?
C21 H21 . 0.9500 ?

loop_
_geom_hbond_atom_site_label_D
_geom_hbond_atom_site_label_H
_geom_hbond_atom_site_label_A
_geom_hbond_site_symmetry_A
_geom_hbond_distance_DH
_geom_hbond_distance_HA
_geom_hbond_distance_DA
_geom_hbond_angle_DHA
N3 H3 O2 . 0.903(10) 1.81(2) 2.591(3) 143(3)

loop_
_geom_torsion_atom_site_label_1
_geom_torsion_atom_site_label_2
_geom_torsion_atom_site_label_3
_geom_torsion_atom_site_label_4
_geom_torsion_site_symmetry_1
_geom_torsion_site_symmetry_2
_geom_torsion_site_symmetry_3
_geom_torsion_site_symmetry_4
_geom_torsion
_geom_torsion_publ_flag
C7 N1 N2 C9 . . . . 8.9(3) ?
C1 N1 N2 C9 . . . . 157.7(2) ?
C7 N1 N2 C11 . . . . 150.4(2) ?
C1 N1 N2 C11 . . . . -60.8(3) ?
C7 N1 C1 C2 . . . . -58.8(3) ?
N2 N1 C1 C2 . . . . 157.1(2) ?
C7 N1 C1 C6 . . . . 122.5(3) ?
N2 N1 C1 C6 . . . . -21.6(3) ?
C6 C1 C2 C3 . . . . -0.1(4) ?
N1 C1 C2 C3 . . . . -178.8(2) ?
C1 C2 C3 C4 . . . . 0.8(4) ?
C2 C3 C4 C5 . . . . -0.7(4) ?
C3 C4 C5 C6 . . . . -0.2(4) ?
C4 C5 C6 C1 . . . . 0.9(4) ?
C2 C1 C6 C5 . . . . -0.8(4) ?
N1 C1 C6 C5 . . . . 177.9(2) ?
N2 N1 C7 O1 . . . . 171.5(2) ?
C1 N1 C7 O1 . . . . 24.9(4) ?
N2 N1 C7 C8 . . . . -7.3(3) ?
C1 N1 C7 C8 . . . . -153.9(2) ?
C12 N3 C8 C9 . . . . -121.4(3) ?
C12 N3 C8 C7 . . . . 69.0(4) ?
O1 C7 C8 C9 . . . . -175.5(3) ?
N1 C7 C8 C9 . . . . 3.1(3) ?
O1 C7 C8 N3 . . . . -4.5(5) ?
N1 C7 C8 N3 . . . . 174.1(2) ?
N1 N2 C9 C8 . . . . -6.8(3) ?
C11 N2 C9 C8 . . . . -145.8(2) ?
N1 N2 C9 C10 . . . . 173.5(2) ?
C11 N2 C9 C10 . . . . 34.6(4) ?
N3 C8 C9 N2 . . . . -168.8(2) ?
C7 C8 C9 N2 . . . . 2.3(3) ?
N3 C8 C9 C10 . . . . 10.8(5) ?
C7 C8 C9 C10 . . . . -178.0(3) ?
C8 N3 C12 C14 . . . . 171.9(3) ?
C8 N3 C12 C13 . . . . -6.8(4) ?
N3 C12 C14 C15 . . . . -2.9(4) ?
C13 C12 C14 C15 . . . . 175.8(2) ?
C12 C14 C15 O2 . . . . 6.3(4) ?
C12 C14 C15 C16 . . . . -172.6(2) ?
O2 C15 C16 C17 . . . . 31.3(3) ?
C14 C15 C16 C17 . . . . -149.8(2) ?
O2 C15 C16 C21 . . . . -145.8(3) ?
C14 C15 C16 C21 . . . . 33.1(4) ?
C21 C16 C17 C18 . . . . -1.2(4) ?
C15 C16 C17 C18 . . . . -178.4(2) ?
C16 C17 C18 C19 . . . . 0.6(4) ?
C17 C18 C19 C20 . . . . 0.4(4) ?
C18 C19 C20 C21 . . . . -0.8(4) ?
C19 C20 C21 C16 . . . . 0.2(4) ?
C17 C16 C21 C20 . . . . 0.8(4) ?
C15 C16 C21 C20 . . . . 177.9(3) ?

loop_
_cod_related_entry_id
_cod_related_entry_database
_cod_related_entry_code
1 ChemSpider 4653299
